data_6000055
loop_
_publ_author_name
'Kamegashira, N.'
'Satoh, H.'
'Mikami, T.'

_publ_section_title
;
 Superstructure of tetragonal BaGd2Mn2O7
;
_journal_name_full 'Journal of Alloys and Compounds'
_journal_page_first 69
_journal_page_last 73
_journal_paper_doi 10.1016/S0925-8388(00)00864-1
_journal_volume 311
_journal_year 2000
_chemical_formula_sum 'Ba Gd2 Mn2 O7'
_space_group_name_H-M_alt 'P 42/m n m'
_cell_angle_alpha 90.000
_cell_angle_beta 90.000
_cell_angle_gamma 90.000
_cell_length_a 5.5014
_cell_length_b 5.5014
_cell_length_c 20.2457
_cell_volume 612.74
_cod_database_code 6000055

loop_
_atom_site_label
_atom_site_fract_x
_atom_site_fract_y
_atom_site_fract_z
? ? ? ?
